data_4513049
loop_
_publ_author_name
'Medishetty, Raghavender'
'Bai, Zhaozhi'
'Yang, Hui'
'Wong, Ming Wah'
'Vittal, Jagadese J.'

_publ_section_title
;
 Influence of Fluorine Substitution on the Unusual Solid-State [2 + 2]
 Photo-Cycloaddition Reaction between an Olefin and an Aromatic Ring
;
_journal_issue 8
_journal_name_full 'Crystal Growth &amp; Design'
_journal_page_first 4055
_journal_paper_doi 10.1021/acs.cgd.5b00664
_journal_volume 15
_journal_year 2015
_chemical_formula_sum 'C58 H48 F2 N2 O8 Zn2'
_chemical_formula_weight 1069.72
_chemical_name_systematic
; 
 ? 
;
_space_group_crystal_system monoclinic
_space_group_IT_number 14
_space_group_name_Hall '-P 2ybc'
_space_group_name_H-M_alt 'P 1 21/c 1'
_symmetry_space_group_name_Hall '-P 2ybc'
_symmetry_space_group_name_H-M 'P 1 21/c 1'
_atom_sites_solution_hydrogens geom
_audit_creation_method SHELXL-2014
_cell_angle_alpha 90
_cell_angle_beta 104.731(4)
_cell_angle_gamma 90
_cell_formula_units_Z 4
_cell_length_a 25.635(7)
_cell_length_b 12.264(3)
_cell_length_c 16.391(4)
_cell_measurement_reflns_used 5330
_cell_measurement_temperature 100(2)
_cell_measurement_theta_max 25.22
_cell_measurement_theta_min 2.34
_cell_volume 4984(2)
_computing_cell_refinement 'Bruker SAINT'
_computing_data_collection 'Bruker APEX2'
_computing_data_reduction 'Bruker SAINT'
_computing_molecular_graphics 'Bruker SHELXTL'
_computing_publication_material 'Bruker SHELXTL'
_computing_structure_refinement 'SHELXL-2014 (Sheldrick, 2014)'
_computing_structure_solution 'SHELXS-97 (Sheldrick 2008)'
_diffrn_ambient_temperature 100(2)
_diffrn_measured_fraction_theta_full 0.999
_diffrn_measured_fraction_theta_max 0.998
_diffrn_measurement_device_type 'Bruker APEX-II CCD'
_diffrn_measurement_method '\f and \w scans'
_diffrn_radiation_type MoK\a
_diffrn_radiation_wavelength 0.71073
_diffrn_reflns_av_R_equivalents 0.0615
_diffrn_reflns_av_unetI/netI 0.0682
_diffrn_reflns_laue_measured_fraction_full 0.999
_diffrn_reflns_laue_measured_fraction_max 0.998
_diffrn_reflns_limit_h_max 33
_diffrn_reflns_limit_h_min -21
_diffrn_reflns_limit_k_max 15
_diffrn_reflns_limit_k_min -14
_diffrn_reflns_limit_l_max 21
_diffrn_reflns_limit_l_min -21
_diffrn_reflns_number 35522
_diffrn_reflns_point_group_measured_fraction_full 0.999
_diffrn_reflns_point_group_measured_fraction_max 0.998
_diffrn_reflns_theta_full 25.242
_diffrn_reflns_theta_max 27.500
_diffrn_reflns_theta_min 1.853
_exptl_absorpt_coefficient_mu 1.029
_exptl_absorpt_correction_T_max 0.5633
_exptl_absorpt_correction_T_min 0.4624
_exptl_absorpt_correction_type multi-scan
_exptl_absorpt_process_details 'SADABS (Sheldrick, 2011)'
_exptl_crystal_colour colourless
_exptl_crystal_density_diffrn 1.426
_exptl_crystal_density_meas ?
_exptl_crystal_description Block
_exptl_crystal_F_000 2208
_exptl_crystal_size_max 0.500
_exptl_crystal_size_mid 0.340
_exptl_crystal_size_min 0.120
_refine_diff_density_max 0.874
_refine_diff_density_min -0.417
_refine_diff_density_rms 0.087
_refine_ls_extinction_method none
_refine_ls_goodness_of_fit_ref 1.027
_refine_ls_hydrogen_treatment constr
_refine_ls_matrix_type full
_refine_ls_number_parameters 731
_refine_ls_number_reflns 11415
_refine_ls_number_restraints 275
_refine_ls_restrained_S_all 1.016
_refine_ls_R_factor_all 0.0659
_refine_ls_R_factor_gt 0.0467
_refine_ls_shift/su_max 0.002
_refine_ls_shift/su_mean 0.000
_refine_ls_structure_factor_coef Fsqd
_refine_ls_weighting_details 'w=1/[\s^2^(Fo^2^)+(0.0542P)^2^] where P=(Fo^2^+2Fc^2^)/3'
_refine_ls_weighting_scheme calc
_refine_ls_wR_factor_gt 0.1068
_refine_ls_wR_factor_ref 0.1144
_reflns_Friedel_coverage 0.000
_reflns_number_gt 8767
_reflns_number_total 11415
_reflns_threshold_expression 'I > 2\s(I)'
_cod_data_source_file cg5b00664_si_004.cif
_cod_data_source_block d553nc
_cod_depositor_comments
;
The following automatic conversions were performed:

'_exptl_absorpt_correction_type' value 'Multi-scan' changed to
'multi-scan' according to
/usr/data/users/saulius/crontab/automatic-downloads/rss-feeds/ACS/lib/dictionaries/cif_core.dic
dictionary named 'cif_core.dic' version 2.4.2 from 2011-04-26.

'_exptl_crystal_density_meas' value 'not measured' was changed to '?'
- the value is perceived as not measured.

Automatic conversion script
Id: cif_fix_values 3271 2015-04-21 07:52:19Z andrius 

 Adding full bibliography for 4513046--4513050.cif.
;
_cod_original_cell_volume 4983(2)
_cod_database_code 4513049
_shelx_space_group_comment
; 
The symmetry employed for this shelxl refinement is uniquely defined 
by the following loop, which should always be used as a source of 
symmetry information in preference to the above space-group names. 
They are only intended as comments. 
;
_shelx_estimated_absorpt_t_min 0.627
_shelx_estimated_absorpt_t_max 0.886
_shelxl_version_number 2014-3

loop_
_space_group_symop_operation_xyz
'x, y, z'
'-x, y+1/2, -z+1/2'
'-x, -y, -z'
'x, -y-1/2, z-1/2'

loop_
_atom_site_label
_atom_site_type_symbol
_atom_site_fract_x
_atom_site_fract_y
_atom_site_fract_z
_atom_site_U_iso_or_equiv
_atom_site_adp_type
_atom_site_occupancy
_atom_site_site_symmetry_order
_atom_site_calc_flag
_atom_site_refinement_flags_posn
_atom_site_refinement_flags_adp
_atom_site_refinement_flags_occupancy
_atom_site_disorder_assembly
_atom_site_disorder_group
Zn1 Zn 0.69306(2) 0.80765(2) 0.37127(2) 0.01455(8) Uani 1 1 d . . . . .
Zn2 Zn 0.77425(2) 0.73845(2) 0.55026(2) 0.01619(9) Uani 1 1 d . . . . .
N1 N 0.6455(3) 0.8194(11) 0.2542(4) 0.016(3) Uani 0.788(10) 1 d D U P A 1
C1 C 0.6664(3) 0.8531(6) 0.1911(4) 0.0154(14) Uani 0.788(10) 1 d D U P A 1
H1 H 0.7037 0.8703 0.2039 0.018 Uiso 0.788(10) 1 calc R U P A 1
C2 C 0.6365(2) 0.8639(4) 0.1093(2) 0.0178(10) Uani 0.788(10) 1 d D U P A 1
H2 H 0.6532 0.8870 0.0668 0.021 Uiso 0.788(10) 1 calc R U P A 1
C3 C 0.5815(2) 0.8407(3) 0.0889(2) 0.0195(9) Uani 0.788(10) 1 d D U P A 1
C4 C 0.55932(18) 0.8068(4) 0.1547(3) 0.0244(11) Uani 0.788(10) 1 d D U P A 1
H4 H 0.5220 0.7901 0.1442 0.029 Uiso 0.788(10) 1 calc R U P A 1
C5 C 0.5927(3) 0.7983(7) 0.2345(4) 0.0248(16) Uani 0.788(10) 1 d D U P A 1
H5 H 0.5772 0.7760 0.2786 0.030 Uiso 0.788(10) 1 calc R U P A 1
C6 C 0.54969(16) 0.8545(3) 0.0015(2) 0.0201(11) Uani 0.788(10) 1 d . U P A 1
H6 H 0.5694 0.8597 -0.0402 0.024 Uiso 0.788(10) 1 calc R U P A 1
C7 C 0.49584(17) 0.8606(3) -0.0260(2) 0.0205(10) Uani 0.788(10) 1 d . U P A 1
H7 H 0.4754 0.8526 0.0146 0.025 Uiso 0.788(10) 1 calc R U P A 1
C8 C 0.4664(2) 0.8786(4) -0.1132(3) 0.0247(11) Uani 0.788(10) 1 d D U P A 1
C9 C 0.4924(2) 0.8999(4) -0.1773(3) 0.0268(11) Uani 0.788(10) 1 d D U P A 1
H9 H 0.5306 0.9050 -0.1636 0.032 Uiso 0.788(10) 1 calc R U P A 1
C10 C 0.4629(3) 0.9136(7) -0.2605(4) 0.0387(18) Uani 0.788(10) 1 d D U P A 1
H10 H 0.4814 0.9264 -0.3030 0.046 Uiso 0.788(10) 1 calc R U P A 1
C11 C 0.4070(3) 0.9090(9) -0.2826(4) 0.034(2) Uani 0.788(10) 1 d D U P A 1
H11 H 0.3872 0.9202 -0.3394 0.040 Uiso 0.788(10) 1 calc R U P A 1
C12 C 0.3805(3) 0.8877(7) -0.2210(4) 0.0442(18) Uani 0.788(10) 1 d D U P A 1
H12 H 0.3423 0.8835 -0.2345 0.053 Uiso 0.788(10) 1 calc R U P A 1
C13 C 0.4109(2) 0.8727(5) -0.1388(3) 0.0319(12) Uani 0.788(10) 1 d D U P A 1
F1 F 0.38447(15) 0.8515(4) -0.07840(17) 0.0570(11) Uani 0.788(10) 1 d . U P A 1
N2 N 0.82217(9) 0.78683(16) 0.66923(13) 0.0173(5) Uani 1 1 d . . . . .
C14 C 0.79873(11) 0.8043(2) 0.73235(16) 0.0187(5) Uani 1 1 d . . . . .
H14 H 0.7605 0.8024 0.7203 0.022 Uiso 1 1 calc R U . . .
C15 C 0.82753(11) 0.8251(2) 0.81406(16) 0.0192(5) Uani 1 1 d . . . . .
H15 H 0.8091 0.8374 0.8567 0.023 Uiso 1 1 calc R U . . .
C16 C 0.88342(11) 0.8281(2) 0.83409(16) 0.0216(6) Uani 1 1 d . . . . .
C17 C 0.90769(11) 0.8105(2) 0.76758(17) 0.0269(6) Uani 1 1 d . . . . .
H17 H 0.9458 0.8124 0.7776 0.032 Uiso 1 1 calc R U . . .
C18 C 0.87608(11) 0.7906(2) 0.68805(17) 0.0231(6) Uani 1 1 d . . . . .
H18 H 0.8934 0.7788 0.6439 0.028 Uiso 1 1 calc R U . . .
C19 C 0.91252(11) 0.8486(2) 0.92171(17) 0.0252(6) Uani 1 1 d . . . . .
H19 H 0.8912 0.8608 0.9606 0.030 Uiso 1 1 calc R U . . .
C20 C 0.96558(11) 0.8520(2) 0.95246(17) 0.0255(6) Uani 1 1 d . . . . .
H20 H 0.9874 0.8405 0.9142 0.031 Uiso 1 1 calc R U . . .
C21 C 0.99314(11) 0.8723(2) 1.04115(17) 0.0245(6) Uani 1 1 d . . . . .
C22 C 0.96648(12) 0.9032(2) 1.10217(17) 0.0277(6) Uani 1 1 d . . . . .
H22 H 0.9286 0.9150 1.0860 0.033 Uiso 1 1 calc R U . . .
C23 C 0.99440(13) 0.9168(2) 1.18597(18) 0.0336(7) Uani 1 1 d . . . . .
H23 H 0.9754 0.9361 1.2266 0.040 Uiso 1 1 calc R U . . .
C24 C 1.04968(13) 0.9023(3) 1.21055(19) 0.0364(8) Uani 1 1 d . . . . .
H24 H 1.0686 0.9129 1.2679 0.044 Uiso 1 1 calc R U . . .
C25 C 1.07743(12) 0.8727(3) 1.15216(19) 0.0369(8) Uani 1 1 d . . . . .
H25 H 1.1154 0.8619 1.1684 0.044 Uiso 1 1 calc R U . . .
C26 C 1.04838(12) 0.8589(3) 1.06930(18) 0.0302(7) Uani 1 1 d . . . . .
F2 F 1.07597(7) 0.82740(18) 1.01259(11) 0.0486(5) Uani 1 1 d . . . . .
O1 O 0.75843(7) 0.88697(14) 0.36145(10) 0.0178(4) Uani 1 1 d . . . . .
O2 O 0.81118(7) 0.83562(14) 0.48696(10) 0.0208(4) Uani 1 1 d . . . . .
O3 O 0.65656(7) 0.89026(15) 0.44071(10) 0.0223(4) Uani 1 1 d . . . . .
O4 O 0.71007(7) 0.83039(14) 0.56180(11) 0.0213(4) Uani 1 1 d . . . . .
O5 O 0.72638(7) 0.66628(14) 0.40798(11) 0.0208(4) Uani 1 1 d . . . . .
O6 O 0.63984(7) 0.62984(14) 0.39277(11) 0.0208(4) Uani 1 1 d . . . . .
O7 O 0.82786(7) 0.58595(14) 0.55581(10) 0.0197(4) Uani 1 1 d . . . . .
O8 O 0.75080(7) 0.59467(13) 0.59098(10) 0.0170(4) Uani 1 1 d . . . . .
C27 C 0.80243(10) 0.88615(19) 0.41770(15) 0.0151(5) Uani 1 1 d . . . . .
C28 C 0.84818(10) 0.9493(2) 0.40090(15) 0.0184(5) Uani 1 1 d . . . . .
C29 C 0.89046(11) 0.9827(2) 0.46833(18) 0.0300(7) Uani 1 1 d . . . . .
H29 H 0.8894 0.9662 0.5245 0.036 Uiso 1 1 calc R U . . .
C30 C 0.93380(12) 1.0396(3) 0.4538(2) 0.0354(7) Uani 1 1 d . . . . .
H30 H 0.9617 1.0641 0.5001 0.042 Uiso 1 1 calc R U . . .
C31 C 0.93677(12) 1.0615(2) 0.37055(19) 0.0279(6) Uani 1 1 d . . . . .
C32 C 0.89355(12) 1.0335(2) 0.30635(18) 0.0313(7) Uani 1 1 d . . . . .
H32 H 0.8938 1.0517 0.2501 0.038 Uiso 1 1 calc R U . . .
C33 C 0.84939(11) 0.9795(2) 0.32091(17) 0.0267(6) Uani 1 1 d . . . . .
H33 H 0.8195 0.9632 0.2749 0.032 Uiso 1 1 calc R U . . .
C34 C 0.98644(12) 1.1141(3) 0.3548(2) 0.0372(8) Uani 1 1 d . . . . .
H34A H 1.0102 1.0577 0.3418 0.056 Uiso 1 1 calc R U . . .
H34B H 1.0056 1.1542 0.4053 0.056 Uiso 1 1 calc R U . . .
H34C H 0.9759 1.1647 0.3072 0.056 Uiso 1 1 calc R U . . .
C35 C 0.67050(10) 0.88429(19) 0.52039(15) 0.0143(5) Uani 1 1 d . . . . .
C36 C 0.63730(10) 0.94598(19) 0.56704(15) 0.0166(5) Uani 1 1 d D . . . .
C37 C 0.5950(4) 1.0126(10) 0.5244(4) 0.0313(18) Uani 0.65(2) 1 d . . P B 2
H37 H 0.5873 1.0184 0.4648 0.038 Uiso 0.65(2) 1 calc R U P B 2
C38 C 0.5639(5) 1.0706(10) 0.5675(4) 0.039(2) Uani 0.65(2) 1 d . . P B 2
H38 H 0.5351 1.1150 0.5373 0.047 Uiso 0.65(2) 1 calc R U P B 2
C39 C 0.57515(11) 1.0638(2) 0.65520(17) 0.0232(6) Uani 1 1 d D . . . .
C40 C 0.6158(4) 0.9986(8) 0.6960(3) 0.0251(17) Uani 0.65(2) 1 d . . P B 4
H40 H 0.6236 0.9931 0.7557 0.030 Uiso 0.65(2) 1 calc R U P B 4
C41 C 0.6464(4) 0.9400(8) 0.6536(3) 0.0251(16) Uani 0.65(2) 1 d . . P B 4
H41 H 0.6745 0.8943 0.6847 0.030 Uiso 0.65(2) 1 calc R U P B 4
C42 C 0.54313(13) 1.1277(2) 0.70425(19) 0.0341(7) Uani 1 1 d . . . . .
H42A H 0.5390 1.0844 0.7525 0.051 Uiso 1 1 calc R U . . .
H42B H 0.5074 1.1445 0.6676 0.051 Uiso 1 1 calc R U . . .
H42C H 0.5621 1.1957 0.7245 0.051 Uiso 1 1 calc R U . . .
C43 C 0.68667(10) 0.5980(2) 0.40304(14) 0.0157(5) Uani 1 1 d . . . . .
C44 C 0.70039(10) 0.4792(2) 0.40732(15) 0.0172(5) Uani 1 1 d . . . . .
C45 C 0.74708(11) 0.4420(2) 0.38927(17) 0.0248(6) Uani 1 1 d . . . . .
H45 H 0.7718 0.4923 0.3758 0.030 Uiso 1 1 calc R U . . .
C46 C 0.75780(12) 0.3307(2) 0.39089(18) 0.0304(7) Uani 1 1 d . . . . .
H46 H 0.7897 0.3054 0.3775 0.036 Uiso 1 1 calc R U . . .
C47 C 0.72266(12) 0.2562(2) 0.41173(18) 0.0277(7) Uani 1 1 d . . . . .
C48 C 0.67636(12) 0.2943(2) 0.43051(17) 0.0274(6) Uani 1 1 d . . . . .
H48 H 0.6523 0.2442 0.4461 0.033 Uiso 1 1 calc R U . . .
C49 C 0.66451(11) 0.4049(2) 0.42680(16) 0.0212(6) Uani 1 1 d . . . . .
H49 H 0.6318 0.4298 0.4376 0.025 Uiso 1 1 calc R U . . .
C50 C 0.73673(14) 0.1359(2) 0.4164(2) 0.0435(9) Uani 1 1 d . . . . .
H50A H 0.7095 0.0951 0.4362 0.065 Uiso 1 1 calc R U . . .
H50B H 0.7722 0.1251 0.4557 0.065 Uiso 1 1 calc R U . . .
H50C H 0.7377 0.1098 0.3602 0.065 Uiso 1 1 calc R U . . .
C51 C 0.79176(10) 0.54046(19) 0.58244(14) 0.0147(5) Uani 1 1 d . . . . .
C52 C 0.79479(10) 0.42190(19) 0.60458(14) 0.0160(5) Uani 1 1 d . . . . .
C53 C 0.75476(11) 0.3737(2) 0.63544(16) 0.0238(6) Uani 1 1 d . . . . .
H53 H 0.7258 0.4168 0.6441 0.029 Uiso 1 1 calc R U . . .
C54 C 0.75650(12) 0.2627(2) 0.65391(19) 0.0310(7) Uani 1 1 d . . . . .
H54 H 0.7291 0.2308 0.6757 0.037 Uiso 1 1 calc R U . . .
C55 C 0.79816(12) 0.1985(2) 0.64064(18) 0.0290(7) Uani 1 1 d . . . . .
C56 C 0.83826(12) 0.2470(2) 0.61010(18) 0.0295(7) Uani 1 1 d . . . . .
H56 H 0.8671 0.2039 0.6013 0.035 Uiso 1 1 calc R U . . .
C57 C 0.83664(11) 0.3586(2) 0.59214(16) 0.0232(6) Uani 1 1 d . . . . .
H57 H 0.8644 0.3910 0.5714 0.028 Uiso 1 1 calc R U . . .
C58 C 0.79879(14) 0.0764(2) 0.6572(2) 0.0444(9) Uani 1 1 d . . . . .
H58A H 0.7645 0.0444 0.6260 0.067 Uiso 1 1 calc R U . . .
H58B H 0.8039 0.0634 0.7177 0.067 Uiso 1 1 calc R U . . .
H58C H 0.8284 0.0427 0.6385 0.067 Uiso 1 1 calc R U . . .
N1A N 0.6418(10) 0.816(4) 0.2534(17) 0.017(11) Uiso 0.212(10) 1 d D . P A 4
C1A C 0.6561(9) 0.848(3) 0.1834(15) 0.027(9) Uiso 0.212(10) 1 d D . P A 4
H1A H 0.6928 0.8661 0.1872 0.033 Uiso 0.212(10) 1 calc R U P A 4
C2A C 0.6187(7) 0.8559(14) 0.1062(11) 0.013(4) Uiso 0.212(10) 1 d D . P A 4
H2A H 0.6294 0.8774 0.0572 0.015 Uiso 0.212(10) 1 calc R U P A 4
C3A C 0.5652(6) 0.8317(13) 0.1016(10) 0.013(4) Uiso 0.212(10) 1 d D . P A 4
C4A C 0.5511(7) 0.8003(18) 0.1743(11) 0.024(5) Uiso 0.212(10) 1 d D . P A 4
H4A H 0.5144 0.7881 0.1733 0.029 Uiso 0.212(10) 1 calc R U P A 4
C5A C 0.5905(9) 0.787(2) 0.2476(12) 0.006(5) Uiso 0.212(10) 1 d D . P A 4
H5A H 0.5814 0.7567 0.2954 0.008 Uiso 0.212(10) 1 calc R U P A 4
C6A C 0.5194(7) 0.8466(13) 0.0217(11) 0.036(5) Uiso 0.212(10) 1 d D . P A 4
H6A H 0.4840 0.8345 0.0278 0.043 Uiso 0.212(10) 1 calc R U P A 4
C7A C 0.5226(8) 0.8709(13) -0.0451(11) 0.034(5) Uiso 0.212(10) 1 d D . P A 4
H7A H 0.5585 0.8832 -0.0487 0.041 Uiso 0.212(10) 1 calc R U P A 4
C8A C 0.4809(6) 0.8867(13) -0.1275(10) 0.017(5) Uiso 0.212(10) 1 d D . P A 4
C9A C 0.5001(7) 0.9021(14) -0.1981(12) 0.020(5) Uiso 0.212(10) 1 d D . P A 4
H9A H 0.5379 0.9012 -0.1925 0.024 Uiso 0.212(10) 1 calc R U P A 4
C10A C 0.4654(9) 0.919(2) -0.2766(12) 0.017(5) Uiso 0.212(10) 1 d D . P A 4
H10A H 0.4786 0.9274 -0.3254 0.020 Uiso 0.212(10) 1 calc R U P A 4
C11A C 0.4104(10) 0.922(4) -0.2814(15) 0.036(10) Uiso 0.212(10) 1 d D . P A 4
H11A H 0.3859 0.9395 -0.3338 0.044 Uiso 0.212(10) 1 calc R U P A 4
C12A C 0.3906(7) 0.902(2) -0.2121(12) 0.016(5) Uiso 0.212(10) 1 d D . P A 4
H12A H 0.3530 0.8973 -0.2171 0.019 Uiso 0.212(10) 1 calc R U P A 4
C13A C 0.4278(7) 0.8890(15) -0.1347(10) 0.016(4) Uiso 0.212(10) 1 d D . P A 4
F1A F 0.4059(6) 0.8742(9) -0.0711(7) 0.036(3) Uiso 0.212(10) 1 d . . P A 4
C37A C 0.5867(4) 0.9822(11) 0.5263(9) 0.020(3) Uiso 0.35(2) 1 d D . P B 5
H37A H 0.5725 0.9668 0.4681 0.024 Uiso 0.35(2) 1 calc R U P B 5
C38A C 0.5562(7) 1.0411(13) 0.5699(8) 0.031(4) Uiso 0.35(2) 1 d D . P B 5
H38A H 0.5215 1.0665 0.5405 0.037 Uiso 0.35(2) 1 calc R U P B 5
C40A C 0.6281(5) 1.0273(13) 0.6947(9) 0.031(4) Uiso 0.35(2) 1 d D . P B 5
H40A H 0.6431 1.0445 0.7524 0.037 Uiso 0.35(2) 1 calc R U P B 5
C41A C 0.6586(5) 0.9677(11) 0.6522(6) 0.018(3) Uiso 0.35(2) 1 d D . P B 5
H41A H 0.6934 0.9421 0.6807 0.022 Uiso 0.35(2) 1 calc R U P B 5

loop_
_atom_site_aniso_label
_atom_site_aniso_U_11
_atom_site_aniso_U_22
_atom_site_aniso_U_33
_atom_site_aniso_U_23
_atom_site_aniso_U_13
_atom_site_aniso_U_12
Zn1 0.01529(16) 0.01643(16) 0.01168(14) 0.00091(11) 0.00298(11) 0.00162(11)
Zn2 0.01698(16) 0.01412(16) 0.01815(16) 0.00501(11) 0.00572(12) 0.00177(11)
N1 0.015(3) 0.020(4) 0.013(3) 0.0008(11) 0.0023(14) 0.0017(16)
C1 0.014(2) 0.019(3) 0.013(2) 0.0027(15) 0.0039(16) 0.005(2)
C2 0.015(2) 0.025(2) 0.0130(19) 0.0029(13) 0.0023(17) -0.0008(19)
C3 0.018(2) 0.026(2) 0.0155(18) 0.0029(14) 0.0056(17) -0.0005(17)
C4 0.0108(19) 0.041(3) 0.020(2) 0.005(2) 0.0013(18) -0.0027(16)
C5 0.023(2) 0.035(3) 0.018(3) 0.010(2) 0.007(2) -0.0025(18)
C6 0.020(2) 0.0266(19) 0.0130(17) 0.0011(14) 0.0022(14) 0.0036(14)
C7 0.017(2) 0.0282(19) 0.0145(17) -0.0009(14) 0.0002(15) 0.0033(15)
C8 0.021(2) 0.028(2) 0.021(2) -0.0040(16) -0.0016(19) 0.0072(18)
C9 0.030(3) 0.023(2) 0.023(3) 0.0048(18) -0.001(2) -0.0026(16)
C10 0.053(3) 0.031(3) 0.026(3) 0.010(2) -0.001(3) -0.011(2)
C11 0.044(4) 0.023(3) 0.021(3) -0.0072(18) -0.0149(18) 0.009(2)
C12 0.026(3) 0.059(4) 0.035(3) -0.022(3) -0.014(2) 0.018(3)
C13 0.018(2) 0.050(3) 0.024(2) -0.0136(19) -0.0003(19) 0.011(2)
F1 0.0178(16) 0.125(3) 0.0284(14) -0.0122(15) 0.0060(12) 0.0114(18)
N2 0.0223(12) 0.0101(10) 0.0215(11) 0.0003(8) 0.0095(9) 0.0006(8)
C14 0.0188(13) 0.0144(12) 0.0245(13) 0.0052(10) 0.0085(11) 0.0022(10)
C15 0.0261(14) 0.0138(12) 0.0209(13) 0.0025(10) 0.0121(11) 0.0013(10)
C16 0.0263(15) 0.0193(14) 0.0202(13) -0.0002(11) 0.0078(11) -0.0058(11)
C17 0.0172(14) 0.0349(17) 0.0295(15) -0.0038(13) 0.0077(12) -0.0068(12)
C18 0.0233(15) 0.0253(15) 0.0233(14) -0.0016(11) 0.0103(12) -0.0027(11)
C19 0.0269(15) 0.0293(15) 0.0213(13) -0.0024(12) 0.0096(12) -0.0052(12)
C20 0.0274(16) 0.0259(15) 0.0253(14) 0.0007(12) 0.0106(12) -0.0045(12)
C21 0.0276(15) 0.0198(14) 0.0245(14) 0.0036(11) 0.0037(12) -0.0065(11)
C22 0.0225(15) 0.0257(15) 0.0318(15) -0.0012(12) 0.0013(12) 0.0005(12)
C23 0.0359(18) 0.0337(17) 0.0286(15) -0.0076(13) 0.0036(13) 0.0013(14)
C24 0.0334(18) 0.0387(19) 0.0303(16) -0.0015(14) -0.0045(14) -0.0050(14)
C25 0.0233(16) 0.047(2) 0.0356(17) 0.0016(15) -0.0011(14) -0.0048(14)
C26 0.0235(15) 0.0386(18) 0.0295(15) 0.0028(13) 0.0083(13) -0.0064(13)
F2 0.0295(10) 0.0813(15) 0.0393(11) 0.0003(10) 0.0167(9) -0.0032(10)
O1 0.0173(9) 0.0161(9) 0.0196(9) 0.0031(7) 0.0037(7) -0.0005(7)
O2 0.0213(10) 0.0246(10) 0.0156(9) 0.0055(7) 0.0031(8) -0.0062(8)
O3 0.0258(10) 0.0261(10) 0.0153(9) -0.0004(8) 0.0058(8) 0.0080(8)
O4 0.0222(10) 0.0208(10) 0.0204(9) 0.0031(7) 0.0048(8) 0.0083(8)
O5 0.0199(10) 0.0169(9) 0.0257(10) 0.0074(7) 0.0060(8) 0.0001(7)
O6 0.0199(10) 0.0188(9) 0.0239(9) -0.0004(7) 0.0060(8) 0.0012(8)
O7 0.0238(10) 0.0163(9) 0.0212(9) 0.0013(7) 0.0098(8) -0.0013(7)
O8 0.0172(9) 0.0151(9) 0.0181(9) -0.0005(7) 0.0033(7) 0.0031(7)
C27 0.0195(13) 0.0109(11) 0.0165(12) -0.0024(10) 0.0074(10) -0.0009(10)
C28 0.0194(13) 0.0149(12) 0.0213(13) 0.0016(10) 0.0059(11) 0.0003(10)
C29 0.0300(16) 0.0363(17) 0.0245(14) 0.0000(13) 0.0084(13) -0.0076(13)
C30 0.0277(17) 0.0393(18) 0.0405(18) -0.0073(14) 0.0111(14) -0.0101(14)
C31 0.0273(16) 0.0202(14) 0.0410(17) 0.0045(12) 0.0175(14) -0.0015(12)
C32 0.0330(17) 0.0357(17) 0.0284(15) 0.0136(13) 0.0134(13) -0.0015(13)
C33 0.0239(15) 0.0304(16) 0.0251(14) 0.0080(12) 0.0048(12) -0.0021(12)
C34 0.0357(18) 0.0316(17) 0.051(2) -0.0018(15) 0.0227(16) -0.0099(14)
C35 0.0146(12) 0.0118(11) 0.0166(12) 0.0016(9) 0.0043(10) 0.0000(10)
C36 0.0185(13) 0.0132(12) 0.0197(12) 0.0016(10) 0.0078(10) 0.0017(10)
C37 0.042(4) 0.034(4) 0.019(3) 0.001(3) 0.008(2) 0.017(3)
C38 0.044(5) 0.045(5) 0.031(3) 0.012(3) 0.014(3) 0.037(4)
C39 0.0320(16) 0.0157(13) 0.0276(14) -0.0004(11) 0.0183(12) -0.0001(11)
C40 0.037(3) 0.028(3) 0.013(2) 0.004(2) 0.012(2) 0.006(3)
C41 0.030(4) 0.024(3) 0.022(3) 0.006(2) 0.008(2) 0.009(3)
C42 0.0465(19) 0.0243(16) 0.0411(18) -0.0021(13) 0.0289(15) 0.0027(14)
C43 0.0195(13) 0.0175(13) 0.0101(11) 0.0009(9) 0.0037(10) -0.0012(10)
C44 0.0229(14) 0.0154(12) 0.0120(11) -0.0007(10) 0.0019(10) -0.0005(10)
C45 0.0241(15) 0.0190(14) 0.0328(15) -0.0004(12) 0.0101(12) -0.0004(11)
C46 0.0257(16) 0.0267(16) 0.0383(17) -0.0062(13) 0.0076(13) 0.0063(12)
C47 0.0307(16) 0.0188(14) 0.0256(15) -0.0042(11) -0.0077(13) 0.0008(12)
C48 0.0338(17) 0.0192(14) 0.0273(15) 0.0014(11) 0.0046(13) -0.0073(12)
C49 0.0240(14) 0.0192(13) 0.0220(13) -0.0018(11) 0.0084(11) -0.0022(11)
C50 0.043(2) 0.0199(16) 0.056(2) -0.0056(15) -0.0087(17) 0.0012(14)
C51 0.0193(13) 0.0137(12) 0.0102(11) -0.0015(9) 0.0021(10) -0.0002(10)
C52 0.0210(13) 0.0126(12) 0.0126(11) -0.0010(9) 0.0010(10) -0.0009(10)
C53 0.0246(15) 0.0200(14) 0.0268(14) 0.0018(11) 0.0066(12) -0.0002(11)
C54 0.0321(17) 0.0242(15) 0.0362(17) 0.0060(13) 0.0078(14) -0.0088(13)
C55 0.0331(17) 0.0190(14) 0.0267(15) 0.0028(12) -0.0075(13) -0.0011(12)
C56 0.0329(17) 0.0192(14) 0.0334(16) -0.0024(12) 0.0027(14) 0.0102(12)
C57 0.0219(14) 0.0192(14) 0.0283(15) -0.0029(11) 0.0058(12) 0.0024(11)
C58 0.054(2) 0.0149(15) 0.053(2) 0.0066(14) -0.0074(17) 0.0000(14)

loop_
_atom_type_symbol
_atom_type_description
_atom_type_scat_dispersion_real
_atom_type_scat_dispersion_imag
_atom_type_scat_source
C C 0.0033 0.0016 'International Tables Vol C Tables 4.2.6.8 and 6.1.1.4'
H H 0.0000 0.0000 'International Tables Vol C Tables 4.2.6.8 and 6.1.1.4'
N N 0.0061 0.0033 'International Tables Vol C Tables 4.2.6.8 and 6.1.1.4'
O O 0.0106 0.0060 'International Tables Vol C Tables 4.2.6.8 and 6.1.1.4'
F F 0.0171 0.0103 'International Tables Vol C Tables 4.2.6.8 and 6.1.1.4'
Zn Zn 0.2839 1.4301 'International Tables Vol C Tables 4.2.6.8 and 6.1.1.4'

loop_
_geom_angle_atom_site_label_1
_geom_angle_atom_site_label_2
_geom_angle_atom_site_label_3
_geom_angle
O3 Zn1 O5 121.43(8)
O3 Zn1 O1 109.68(8)
O5 Zn1 O1 98.51(7)
O3 Zn1 N1 105.0(3)
O5 Zn1 N1 118.0(4)
O1 Zn1 N1 102.0(2)
O3 Zn1 N1A 103.8(12)
O5 Zn1 N1A 117.4(14)
O1 Zn1 N1A 104.6(8)
O2 Zn2 O8 156.84(7)
O2 Zn2 O4 102.76(8)
O8 Zn2 O4 97.83(7)
O2 Zn2 N2 94.11(8)
O8 Zn2 N2 95.27(7)
O4 Zn2 N2 93.01(8)
O2 Zn2 O7 98.60(7)
O8 Zn2 O7 60.42(7)
O4 Zn2 O7 158.26(7)
N2 Zn2 O7 89.45(7)
O2 Zn2 C51 127.79(8)
O8 Zn2 C51 30.63(7)
O4 Zn2 C51 128.47(8)
N2 Zn2 C51 92.69(8)
O7 Zn2 C51 29.79(7)
C5 N1 C1 116.8(6)
C5 N1 Zn1 123.4(5)
C1 N1 Zn1 119.7(5)
N1 C1 C2 123.3(6)
C1 C2 C3 119.7(4)
C2 C3 C4 117.3(3)
C2 C3 C6 119.3(4)
C4 C3 C6 123.4(4)
C5 C4 C3 118.6(4)
N1 C5 C4 124.3(6)
C7 C6 C3 127.2(4)
C6 C7 C8 124.8(4)
C13 C8 C9 115.5(4)
C13 C8 C7 121.9(5)
C9 C8 C7 122.6(4)
C10 C9 C8 120.9(5)
C11 C10 C9 121.2(6)
C12 C11 C10 119.0(5)
C11 C12 C13 118.6(5)
F1 C13 C8 117.1(4)
F1 C13 C12 118.1(5)
C8 C13 C12 124.8(5)
C18 N2 C14 117.2(2)
C18 N2 Zn2 123.21(18)
C14 N2 Zn2 119.28(18)
N2 C14 C15 123.0(2)
C14 C15 C16 120.1(2)
C15 C16 C17 116.6(2)
C15 C16 C19 118.4(2)
C17 C16 C19 125.0(3)
C18 C17 C16 119.7(3)
N2 C18 C17 123.5(3)
C20 C19 C16 126.6(3)
C19 C20 C21 124.8(3)
C26 C21 C22 116.0(2)
C26 C21 C20 120.3(3)
C22 C21 C20 123.7(3)
C23 C22 C21 121.1(3)
C24 C23 C22 120.4(3)
C25 C24 C23 120.2(3)
C24 C25 C26 118.0(3)
F2 C26 C21 118.2(2)
F2 C26 C25 117.5(3)
C21 C26 C25 124.3(3)
C27 O1 Zn1 123.68(15)
C27 O2 Zn2 140.37(17)
C35 O3 Zn1 121.69(16)
C35 O4 Zn2 143.09(17)
C43 O5 Zn1 106.06(15)
C51 O7 Zn2 83.64(15)
C51 O8 Zn2 95.48(15)
O1 C27 O2 125.6(2)
O1 C27 C28 117.4(2)
O2 C27 C28 117.0(2)
C33 C28 C29 118.4(3)
C33 C28 C27 121.9(2)
C29 C28 C27 119.7(2)
C30 C29 C28 120.4(3)
C29 C30 C31 120.4(3)
C32 C31 C30 117.7(3)
C32 C31 C34 122.1(3)
C30 C31 C34 120.1(3)
C31 C32 C33 121.8(3)
C28 C33 C32 120.9(3)
O4 C35 O3 124.4(2)
O4 C35 C36 118.6(2)
O3 C35 C36 116.9(2)
C37A C36 C41A 120.5(9)
C37A C36 C35 120.5(6)
C41 C36 C35 122.1(3)
C41A C36 C35 119.0(5)
C37 C36 C35 120.9(3)
C38 C37 C36 121.3(6)
C37 C38 C39 119.9(6)
C38A C39 C40A 116.5(10)
C40 C39 C42 120.1(3)
C38A C39 C42 122.9(8)
C38 C39 C42 121.4(4)
C40A C39 C42 120.5(6)
C39 C40 C41 121.8(5)
C40 C41 C36 121.5(5)
O6 C43 O5 121.5(2)
O6 C43 C44 121.6(2)
O5 C43 C44 116.8(2)
C45 C44 C49 119.6(2)
C45 C44 C43 121.2(2)
C49 C44 C43 119.2(2)
C44 C45 C46 119.8(3)
C47 C46 C45 120.9(3)
C48 C47 C46 118.8(3)
C48 C47 C50 121.7(3)
C46 C47 C50 119.5(3)
C47 C48 C49 120.8(3)
C44 C49 C48 120.1(3)
O7 C51 O8 120.5(2)
O7 C51 C52 121.4(2)
O8 C51 C52 118.1(2)
O7 C51 Zn2 66.57(13)
O8 C51 Zn2 53.89(12)
C52 C51 Zn2 172.01(18)
C57 C52 C53 119.3(2)
C57 C52 C51 120.3(2)
C53 C52 C51 120.4(2)
C52 C53 C54 120.7(3)
C55 C54 C53 120.2(3)
C56 C55 C54 119.0(3)
C56 C55 C58 120.7(3)
C54 C55 C58 120.2(3)
C55 C56 C57 120.7(3)
C52 C57 C56 120.1(3)
C5A N1A C1A 119.4(19)
C5A N1A Zn1 115.9(16)
C1A N1A Zn1 124.7(16)
N1A C1A C2A 121.4(18)
C1A C2A C3A 118.9(14)
C4A C3A C2A 118.9(13)
C4A C3A C6A 117.3(15)
C2A C3A C6A 123.6(15)
C5A C4A C3A 119.5(15)
N1A C5A C4A 121.5(17)
C7A C6A C3A 128(2)
C6A C7A C8A 133(2)
C13A C8A C9A 119.6(14)
C13A C8A C7A 123.9(16)
C9A C8A C7A 116.5(15)
C10A C9A C8A 121.3(15)
C9A C10A C11A 117.4(16)
C12A C11A C10A 121.7(18)
C11A C12A C13A 117.6(16)
F1A C13A C8A 123.8(15)
F1A C13A C12A 114.1(15)
C8A C13A C12A 122.0(14)
C36 C37A C38A 120.3(13)
C39 C38A C37A 121.6(14)
C41A C40A C39 122.3(11)
C40A C41A C36 118.7(10)

loop_
_geom_bond_atom_site_label_1
_geom_bond_atom_site_label_2
_geom_bond_distance
Zn1 O3 1.9336(18)
Zn1 O5 1.9586(17)
Zn1 O1 1.9791(18)
Zn1 N1 2.000(7)
Zn1 N1A 2.04(2)
Zn2 O2 1.9728(18)
Zn2 O8 2.0298(18)
Zn2 O4 2.0424(18)
Zn2 N2 2.109(2)
Zn2 O7 2.3090(18)
Zn2 C51 2.501(2)
N1 C5 1.336(6)
N1 C1 1.344(5)
C1 C2 1.371(6)
C2 C3 1.392(6)
C3 C4 1.405(6)
C3 C6 1.467(5)
C4 C5 1.373(6)
C6 C7 1.341(6)
C7 C8 1.453(5)
C8 C13 1.379(6)
C8 C9 1.404(7)
C9 C10 1.392(6)
C10 C11 1.388(6)
C11 C12 1.376(7)
C12 C13 1.386(6)
C13 F1 1.361(6)
N2 C18 1.338(3)
N2 C14 1.339(3)
C14 C15 1.379(3)
C15 C16 1.387(4)
C16 C17 1.402(4)
C16 C19 1.462(4)
C17 C18 1.371(4)
C19 C20 1.325(4)
C20 C21 1.467(4)
C21 C26 1.383(4)
C21 C22 1.399(4)
C22 C23 1.388(4)
C23 C24 1.382(4)
C24 C25 1.379(4)
C25 C26 1.383(4)
C26 F2 1.360(3)
O1 C27 1.262(3)
O2 C27 1.262(3)
O3 C35 1.266(3)
O4 C35 1.256(3)
O5 C43 1.305(3)
O6 C43 1.233(3)
O7 C51 1.250(3)
O8 C51 1.280(3)
C27 C28 1.488(3)
C28 C33 1.370(4)
C28 C29 1.398(4)
C29 C30 1.383(4)
C30 C31 1.411(4)
C31 C32 1.363(4)
C31 C34 1.507(4)
C32 C33 1.384(4)
C35 C36 1.487(3)
C36 C37A 1.373(11)
C36 C41 1.381(6)
C36 C41A 1.389(10)
C36 C37 1.395(7)
C37 C38 1.387(7)
C38 C39 1.395(7)
C39 C40 1.349(6)
C39 C38A 1.387(12)
C39 C40A 1.419(11)
C39 C42 1.507(4)
C40 C41 1.375(7)
C43 C44 1.496(3)
C44 C45 1.381(4)
C44 C49 1.388(4)
C45 C46 1.392(4)
C46 C47 1.385(4)
C47 C48 1.381(4)
C47 C50 1.516(4)
C48 C49 1.388(4)
C51 C52 1.496(3)
C52 C57 1.381(4)
C52 C53 1.387(4)
C53 C54 1.393(4)
C54 C55 1.387(4)
C55 C56 1.386(4)
C55 C58 1.522(4)
C56 C57 1.399(4)
N1A C5A 1.341(16)
N1A C1A 1.350(16)
C1A C2A 1.384(15)
C2A C3A 1.386(14)
C3A C4A 1.383(15)
C3A C6A 1.53(2)
C4A C5A 1.369(15)
C6A C7A 1.16(3)
C7A C8A 1.51(2)
C8A C13A 1.335(15)
C8A C9A 1.381(15)
C9A C10A 1.380(15)
C10A C11A 1.393(16)
C11A C12A 1.380(15)
C12A C13A 1.389(15)
C13A F1A 1.316(19)
C37A C38A 1.388(13)
C40A C41A 1.381(12)
